data_1562847
loop_
_publ_author_name
'Sahlberg, Martin'
'\%Angstr\"om, Jonas'
'Zlotea, Claudia'
'Beran, Premysl'
'Latroche, Michel'
'Pay G\'omez, Cesar'

_publ_section_title
;
 Structure and hydrogen storage properties of the hexagonal Laves phase
 Sc(Al1&#x2212;xNix)2
;
_journal_name_full 'Journal of Solid State Chemistry'
_journal_page_first 132
_journal_page_last 137
_journal_paper_doi 10.1016/j.jssc.2012.06.002
_journal_volume 196
_journal_year 2012
_chemical_absolute_configuration .
_chemical_formula_sum 'Al0.9 Ni1.1 Sc'
_chemical_formula_weight 133.8
_space_group_IT_number 194
_space_group_name_Hall '-P 6c 2c'
_space_group_name_H-M_alt 'P 63/m m c'
_symmetry_cell_setting hexagonal
_symmetry_Int_Tables_number 194
_symmetry_space_group_name_Hall '-P 6c 2c'
_symmetry_space_group_name_H-M 'P 63/m m c'
_cell_angle_alpha 90
_cell_angle_beta 90
_cell_angle_gamma 120
_cell_formula_units_Z 4
_cell_length_a 5.1337
_cell_length_b 5.1337
_cell_length_c 8.2078
_cell_measurement_reflns_used 2293
_cell_measurement_temperature 293
_cell_measurement_theta_max 61.28
_cell_volume 187.335
_diffrn_ambient_temperature 293
_diffrn_measured_fraction_theta_full 0.99
_diffrn_measured_fraction_theta_max 0.99
_diffrn_measurement_device 'four-cycle diffractometer'
_diffrn_measurement_device_type 'Bruker CCD'
_diffrn_radiation_monochromator graphite
_diffrn_radiation_probe x-ray
_diffrn_radiation_source 'X-ray tube'
_diffrn_radiation_wavelength 0.71073
_diffrn_reflns_av_R_equivalents 0.0161
_diffrn_reflns_av_sigmaI/netI 0.0062
_diffrn_reflns_limit_h_max 6
_diffrn_reflns_limit_h_min -7
_diffrn_reflns_limit_k_max 7
_diffrn_reflns_limit_k_min -6
_diffrn_reflns_limit_l_max 11
_diffrn_reflns_limit_l_min -11
_diffrn_reflns_number 2561
_diffrn_reflns_theta_full 30.66
_diffrn_reflns_theta_max 30.66
_diffrn_reflns_theta_min 4.58
_exptl_absorpt_coefficient_mu 14.505
_exptl_absorpt_correction_T_max 0.1563
_exptl_absorpt_correction_T_min 0.0907
_exptl_absorpt_correction_type numerical
_exptl_absorpt_process_details SADABS
_exptl_crystal_density_diffrn 4.7424
_exptl_crystal_F_000 254
_exptl_crystal_size_max 0.15
_exptl_crystal_size_mid 0.1
_exptl_crystal_size_min 0.06
_refine_diff_density_max 0.30
_refine_diff_density_min -0.27
_refine_ls_extinction_method none
_refine_ls_goodness_of_fit_gt 1.86
_refine_ls_goodness_of_fit_ref 1.83
_refine_ls_number_constraints 15
_refine_ls_number_parameters 1
_refine_ls_number_reflns 136
_refine_ls_number_restraints 0
_refine_ls_R_factor_all 0.0131
_refine_ls_R_factor_gt 0.0125
_refine_ls_shift/su_max 0.0000
_refine_ls_shift/su_mean 0.0000
_refine_ls_structure_factor_coef Fsqd
_refine_ls_weighting_details w=1/(\s^2^(I)+0.0004I^2^)
_refine_ls_weighting_scheme sigma
_refine_ls_wR_factor_gt 0.0476
_refine_ls_wR_factor_ref 0.0477
_reflns_number_gt 130
_reflns_number_total 136
_reflns_threshold_expression I>3\s(I)
_cod_data_source_file JSSC-2012-196-132.cif
_cod_data_source_block I
_cod_depositor_comments
;
The following automatic conversions were performed:

data item '_diffrn_radiation_probe' value 'X-ray' was changed to
'x-ray' in accordance with the built-in table derived from the CIF
Core dictionary named 'cif_core.dic' version 2.4.5 last updated on
2014-11-21.

Automatic conversion script
Id: cif_fix_values 8369 2020-08-20 11:38:08Z andrius 
;
_cod_original_cell_volume 187.3347
_cod_original_sg_symbol_Hall '-P 6c;-2c'
_cod_original_formula_sum 'Al0.9 Ni1.1 Sc1'
_cod_database_code 1562847

loop_
_symmetry_equiv_pos_site_id
_symmetry_equiv_pos_as_xyz
1 x,y,z
2 -y,x-y,z
3 -x+y,-x,z
4 -x,-y,z+1/2
5 y,-x+y,z+1/2
6 x-y,x,z+1/2
7 y,x,-z
8 x-y,-y,-z
9 -x,-x+y,-z
10 -y,-x,-z+1/2
11 -x+y,y,-z+1/2
12 x,x-y,-z+1/2
13 -x,-y,-z
14 y,-x+y,-z
15 x-y,x,-z
16 x,y,-z+1/2
17 -y,x-y,-z+1/2
18 -x+y,-x,-z+1/2
19 -y,-x,z
20 -x+y,y,z
21 x,x-y,z
22 y,x,z+1/2
23 x-y,-y,z+1/2
24 -x,-x+y,z+1/2

loop_
_atom_site_label
_atom_site_type_symbol
_atom_site_fract_x
_atom_site_fract_y
_atom_site_fract_z
_atom_site_adp_type
_atom_site_U_iso_or_equiv
_atom_site_symmetry_multiplicity
_atom_site_occupancy
_atom_site_calc_flag
_atom_site_refinement_flags
_atom_site_disorder_assembly
_atom_site_disorder_group
Al1 Al 0.16944(5) 0.33888(9) 0.25 Uani 0.0129(2) 6 0.427(5) d . . .
Al2 Al 0 0 0 Uani 0.0131(3) 2 0.519(5) d . . .
Ni1 Ni 0.16944(5) 0.33888(9) 0.25 Uani 0.0129(2) 6 0.573(5) d . . .
Ni2 Ni 0 0 0 Uani 0.0131(3) 2 0.481(5) d . . .
Sc1 Sc 0.333333 0.666667 0.56079(9) Uani 0.0136(2) 4 1 d . . .

loop_
_atom_site_aniso_label
_atom_site_aniso_type_symbol
_atom_site_aniso_U_11
_atom_site_aniso_U_22
_atom_site_aniso_U_33
_atom_site_aniso_U_12
_atom_site_aniso_U_13
_atom_site_aniso_U_23
Al1 Al 0.0131(2) 0.0105(3) 0.0143(3) 0.00525(14) 0 0
Al2 Al 0.0127(3) 0.0127(3) 0.0138(4) 0.00637(17) 0 0
Ni1 Ni 0.0131(2) 0.0105(3) 0.0143(3) 0.00525(14) 0 0
Ni2 Ni 0.0127(3) 0.0127(3) 0.0138(4) 0.00637(17) 0 0
Sc1 Sc 0.0126(2) 0.0126(2) 0.0154(3) 0.00632(12) 0 0

loop_
_atom_type_symbol
_atom_type_scat_dispersion_real
_atom_type_scat_dispersion_imag
_atom_type_scat_source
_atom_type_scat_Cromer_Mann_a1
_atom_type_scat_Cromer_Mann_b1
_atom_type_scat_Cromer_Mann_a2
_atom_type_scat_Cromer_Mann_b2
_atom_type_scat_Cromer_Mann_a3
_atom_type_scat_Cromer_Mann_b3
_atom_type_scat_Cromer_Mann_a4
_atom_type_scat_Cromer_Mann_b4
_atom_type_scat_Cromer_Mann_c
Al 0.0645 0.0514 'International Tables Vol C tables 4.2.6.8 and 6.1.1.4' 6.4202 3.0387 1.9002 0.7426 1.5936 31.547199 1.9646 85.0886 1.1151
Ni 0.3393 1.1124 'International Tables Vol C tables 4.2.6.8 and 6.1.1.4' 12.8376 3.8785 7.292 0.2565 4.4438 12.1763 2.38 66.342102 1.0341
Sc 0.2519 0.3716 'International Tables Vol C tables 4.2.6.8 and 6.1.1.4' 9.189 9.0213 7.3679 0.5729 1.6409 136.108002 1.468 51.3531 1.3329

loop_
_geom_angle_atom_site_label_1
_geom_angle_atom_site_label_2
_geom_angle_atom_site_label_3
_geom_angle_site_symmetry_1
_geom_angle_site_symmetry_2
_geom_angle_site_symmetry_3
_geom_angle
Al1 Al1 Al1 2_555 . 2_665 180.0(5)
Al1 Al1 Al1 2_555 . 3_555 60.000(19)
Al1 Al1 Al1 2_555 . 3_565 120.00(2)
Al1 Al1 Al2 2_555 . . 59.166(8)
Al1 Al1 Al2 2_555 . 4_555 59.166(8)
Al1 Al1 Ni1 2_555 . . 0
Al1 Al1 Ni1 2_555 . 2_555 0.0(5)
Al1 Al1 Ni1 2_555 . 2_665 180.0(5)
Al1 Al1 Ni1 2_555 . 3_555 60.000(19)
Al1 Al1 Ni1 2_555 . 3_565 120.00(2)
Al1 Al1 Ni2 2_555 . . 59.166(8)
Al1 Al1 Ni2 2_555 . 4_555 59.166(8)
Al1 Al1 Sc1 2_555 . . 115.441(8)
Al1 Al1 Sc1 2_555 . 4_564 64.221(12)
Al1 Al1 Sc1 2_555 . 4_664 114.876(18)
Al1 Al1 Sc1 2_555 . 7_456 64.221(12)
Al1 Al1 Sc1 2_555 . 7_556 114.876(18)
Al1 Al1 Sc1 2_555 . 10_665 115.441(8)
Al1 Al1 Al1 2_665 . 3_555 120.00(2)
Al1 Al1 Al1 2_665 . 3_565 60.000(19)
Al1 Al1 Al2 2_665 . . 120.834(7)
Al1 Al1 Al2 2_665 . 4_555 120.834(7)
Al1 Al1 Ni1 2_665 . . 0
Al1 Al1 Ni1 2_665 . 2_555 180.0(5)
Al1 Al1 Ni1 2_665 . 2_665 0.0(5)
Al1 Al1 Ni1 2_665 . 3_555 120.00(2)
Al1 Al1 Ni1 2_665 . 3_565 60.000(19)
Al1 Al1 Ni2 2_665 . . 120.834(7)
Al1 Al1 Ni2 2_665 . 4_555 120.834(7)
Al1 Al1 Sc1 2_665 . . 64.559(9)
Al1 Al1 Sc1 2_665 . 4_564 115.779(19)
Al1 Al1 Sc1 2_665 . 4_664 65.124(12)
Al1 Al1 Sc1 2_665 . 7_456 115.779(19)
Al1 Al1 Sc1 2_665 . 7_556 65.124(12)
Al1 Al1 Sc1 2_665 . 10_665 64.559(9)
Al1 Al1 Al1 3_555 . 3_565 180.0(5)
Al1 Al1 Al2 3_555 . . 59.166(10)
Al1 Al1 Al2 3_555 . 4_555 59.166(10)
Al1 Al1 Ni1 3_555 . . 0
Al1 Al1 Ni1 3_555 . 2_555 60.000(19)
Al1 Al1 Ni1 3_555 . 2_665 120.00(2)
Al1 Al1 Ni1 3_555 . 3_555 0.0(5)
Al1 Al1 Ni1 3_555 . 3_565 180.0(5)
Al1 Al1 Ni2 3_555 . . 59.166(10)
Al1 Al1 Ni2 3_555 . 4_555 59.166(10)
Al1 Al1 Sc1 3_555 . . 115.441(11)
Al1 Al1 Sc1 3_555 . 4_564 114.876(12)
Al1 Al1 Sc1 3_555 . 4_664 64.221(13)
Al1 Al1 Sc1 3_555 . 7_456 114.876(12)
Al1 Al1 Sc1 3_555 . 7_556 64.221(13)
Al1 Al1 Sc1 3_555 . 10_665 115.441(11)
Al1 Al1 Al2 3_565 . . 120.834(11)
Al1 Al1 Al2 3_565 . 4_555 120.834(11)
Al1 Al1 Ni1 3_565 . . 0
Al1 Al1 Ni1 3_565 . 2_555 120.00(2)
Al1 Al1 Ni1 3_565 . 2_665 60.000(19)
Al1 Al1 Ni1 3_565 . 3_555 180.0(5)
Al1 Al1 Ni1 3_565 . 3_565 0.0(5)
Al1 Al1 Ni2 3_565 . . 120.834(11)
Al1 Al1 Ni2 3_565 . 4_555 120.834(11)
Al1 Al1 Sc1 3_565 . . 64.559(10)
Al1 Al1 Sc1 3_565 . 4_564 65.124(13)
Al1 Al1 Sc1 3_565 . 4_664 115.779(12)
Al1 Al1 Sc1 3_565 . 7_456 65.124(13)
Al1 Al1 Sc1 3_565 . 7_556 115.779(12)
Al1 Al1 Sc1 3_565 . 10_665 64.559(10)
Al2 Al1 Al2 . . 4_555 107.424(15)
Al2 Al1 Ni1 . . . 0
Al2 Al1 Ni1 . . 2_555 59.166(8)
Al2 Al1 Ni1 . . 2_665 120.834(7)
Al2 Al1 Ni1 . . 3_555 59.166(10)
Al2 Al1 Ni1 . . 3_565 120.834(11)
Al2 Al1 Ni2 . . . 0.0(5)
Al2 Al1 Ni2 . . 4_555 107.424(15)
Al2 Al1 Sc1 . . . 173.451(16)
Al2 Al1 Sc1 . . 4_564 65.032(9)
Al2 Al1 Sc1 . . 4_664 65.032(11)
Al2 Al1 Sc1 . . 7_456 114.354(11)
Al2 Al1 Sc1 . . 7_556 114.354(18)
Al2 Al1 Sc1 . . 10_665 66.027(7)
Al2 Al1 Ni1 4_555 . . 0
Al2 Al1 Ni1 4_555 . 2_555 59.166(8)
Al2 Al1 Ni1 4_555 . 2_665 120.834(7)
Al2 Al1 Ni1 4_555 . 3_555 59.166(10)
Al2 Al1 Ni1 4_555 . 3_565 120.834(11)
Al2 Al1 Ni2 4_555 . . 107.424(15)
Al2 Al1 Ni2 4_555 . 4_555 0.0(5)
Al2 Al1 Sc1 4_555 . . 66.027(7)
Al2 Al1 Sc1 4_555 . 4_564 114.354(11)
Al2 Al1 Sc1 4_555 . 4_664 114.354(18)
Al2 Al1 Sc1 4_555 . 7_456 65.032(9)
Al2 Al1 Sc1 4_555 . 7_556 65.032(11)
Al2 Al1 Sc1 4_555 . 10_665 173.451(16)
Ni1 Al1 Ni1 . . 2_555 0
Ni1 Al1 Ni1 . . 2_665 0
Ni1 Al1 Ni1 . . 3_555 0
Ni1 Al1 Ni1 . . 3_565 0
Ni1 Al1 Ni2 . . . 0
Ni1 Al1 Ni2 . . 4_555 0
Ni1 Al1 Sc1 . . . 0
Ni1 Al1 Sc1 . . 4_564 0
Ni1 Al1 Sc1 . . 4_664 0
Ni1 Al1 Sc1 . . 7_456 0
Ni1 Al1 Sc1 . . 7_556 0
Ni1 Al1 Sc1 . . 10_665 0
Ni1 Al1 Ni1 2_555 . 2_665 180.0(5)
Ni1 Al1 Ni1 2_555 . 3_555 60.000(19)
Ni1 Al1 Ni1 2_555 . 3_565 120.00(2)
Ni1 Al1 Ni2 2_555 . . 59.166(8)
Ni1 Al1 Ni2 2_555 . 4_555 59.166(8)
Ni1 Al1 Sc1 2_555 . . 115.441(8)
Ni1 Al1 Sc1 2_555 . 4_564 64.221(12)
Ni1 Al1 Sc1 2_555 . 4_664 114.876(18)
Ni1 Al1 Sc1 2_555 . 7_456 64.221(12)
Ni1 Al1 Sc1 2_555 . 7_556 114.876(18)
Ni1 Al1 Sc1 2_555 . 10_665 115.441(8)
Ni1 Al1 Ni1 2_665 . 3_555 120.00(2)
Ni1 Al1 Ni1 2_665 . 3_565 60.000(19)
Ni1 Al1 Ni2 2_665 . . 120.834(7)
Ni1 Al1 Ni2 2_665 . 4_555 120.834(7)
Ni1 Al1 Sc1 2_665 . . 64.559(9)
Ni1 Al1 Sc1 2_665 . 4_564 115.779(19)
Ni1 Al1 Sc1 2_665 . 4_664 65.124(12)
Ni1 Al1 Sc1 2_665 . 7_456 115.779(19)
Ni1 Al1 Sc1 2_665 . 7_556 65.124(12)
Ni1 Al1 Sc1 2_665 . 10_665 64.559(9)
Ni1 Al1 Ni1 3_555 . 3_565 180.0(5)
Ni1 Al1 Ni2 3_555 . . 59.166(10)
Ni1 Al1 Ni2 3_555 . 4_555 59.166(10)
Ni1 Al1 Sc1 3_555 . . 115.441(11)
Ni1 Al1 Sc1 3_555 . 4_564 114.876(12)
Ni1 Al1 Sc1 3_555 . 4_664 64.221(13)
Ni1 Al1 Sc1 3_555 . 7_456 114.876(12)
Ni1 Al1 Sc1 3_555 . 7_556 64.221(13)
Ni1 Al1 Sc1 3_555 . 10_665 115.441(11)
Ni1 Al1 Ni2 3_565 . . 120.834(11)
Ni1 Al1 Ni2 3_565 . 4_555 120.834(11)
Ni1 Al1 Sc1 3_565 . . 64.559(10)
Ni1 Al1 Sc1 3_565 . 4_564 65.124(13)
Ni1 Al1 Sc1 3_565 . 4_664 115.779(12)
Ni1 Al1 Sc1 3_565 . 7_456 65.124(13)
Ni1 Al1 Sc1 3_565 . 7_556 115.779(12)
Ni1 Al1 Sc1 3_565 . 10_665 64.559(10)
Ni2 Al1 Ni2 . . 4_555 107.424(15)
Ni2 Al1 Sc1 . . . 173.451(16)
Ni2 Al1 Sc1 . . 4_564 65.032(9)
Ni2 Al1 Sc1 . . 4_664 65.032(11)
Ni2 Al1 Sc1 . . 7_456 114.354(11)
Ni2 Al1 Sc1 . . 7_556 114.354(18)
Ni2 Al1 Sc1 . . 10_665 66.027(7)
Ni2 Al1 Sc1 4_555 . . 66.027(7)
Ni2 Al1 Sc1 4_555 . 4_564 114.354(11)
Ni2 Al1 Sc1 4_555 . 4_664 114.354(18)
Ni2 Al1 Sc1 4_555 . 7_456 65.032(9)
Ni2 Al1 Sc1 4_555 . 7_556 65.032(11)
Ni2 Al1 Sc1 4_555 . 10_665 173.451(16)
Sc1 Al1 Sc1 . . 4_564 116.971(17)
Sc1 Al1 Sc1 . . 4_664 116.971(12)
Sc1 Al1 Sc1 . . 7_456 63.552(11)
Sc1 Al1 Sc1 . . 7_556 63.553(10)
Sc1 Al1 Sc1 . . 10_665 120.523(17)
Sc1 Al1 Sc1 4_564 . 4_664 117.644(16)
Sc1 Al1 Sc1 4_564 . 7_456 62.347(17)
Sc1 Al1 Sc1 4_564 . 7_556 179.058(15)
Sc1 Al1 Sc1 4_564 . 10_665 63.552(11)
Sc1 Al1 Sc1 4_664 . 7_456 179.057(15)
Sc1 Al1 Sc1 4_664 . 7_556 62.347(17)
Sc1 Al1 Sc1 4_664 . 10_665 63.553(10)
Sc1 Al1 Sc1 7_456 . 7_556 117.644(16)
Sc1 Al1 Sc1 7_456 . 10_665 116.971(17)
Sc1 Al1 Sc1 7_556 . 10_665 116.971(12)
Al1 Al2 Al1 . . 2_555 61.668(8)
Al1 Al2 Al1 . . 3_555 61.668(11)
Al1 Al2 Al1 . . 4_554 180.0(5)
Al1 Al2 Al1 . . 5_554 118.332(8)
Al1 Al2 Al1 . . 6_554 118.332(11)
Al1 Al2 Ni1 . . . 0.0(5)
Al1 Al2 Ni1 . . 2_555 61.668(8)
Al1 Al2 Ni1 . . 3_555 61.668(11)
Al1 Al2 Ni1 . . 4_554 180.0(5)
Al1 Al2 Ni1 . . 5_554 118.332(8)
Al1 Al2 Ni1 . . 6_554 118.332(11)
Al1 Al2 Ni2 . . . 0
Al1 Al2 Sc1 . . 4_554 116.732(15)
Al1 Al2 Sc1 . . 4_564 64.810(14)
Al1 Al2 Sc1 . . 4_664 64.810(12)
Al1 Al2 Sc1 . . 10_555 115.190(12)
Al1 Al2 Sc1 . . 10_655 115.190(14)
Al1 Al2 Sc1 . . 10_665 63.268(15)
Al1 Al2 Al1 2_555 . 3_555 61.668(15)
Al1 Al2 Al1 2_555 . 4_554 118.332(8)
Al1 Al2 Al1 2_555 . 5_554 180.0(5)
Al1 Al2 Al1 2_555 . 6_554 118.332(15)
Al1 Al2 Ni1 2_555 . . 61.668(8)
Al1 Al2 Ni1 2_555 . 2_555 0.0(5)
Al1 Al2 Ni1 2_555 . 3_555 61.668(15)
Al1 Al2 Ni1 2_555 . 4_554 118.332(8)
Al1 Al2 Ni1 2_555 . 5_554 180.0(5)
Al1 Al2 Ni1 2_555 . 6_554 118.332(15)
Al1 Al2 Ni2 2_555 . . 0
Al1 Al2 Sc1 2_555 . 4_554 64.810(16)
Al1 Al2 Sc1 2_555 . 4_564 64.810(17)
Al1 Al2 Sc1 2_555 . 4_664 116.732(15)
Al1 Al2 Sc1 2_555 . 10_555 63.268(15)
Al1 Al2 Sc1 2_555 . 10_655 115.190(17)
Al1 Al2 Sc1 2_555 . 10_665 115.190(16)
Al1 Al2 Al1 3_555 . 4_554 118.332(11)
Al1 Al2 Al1 3_555 . 5_554 118.332(15)
Al1 Al2 Al1 3_555 . 6_554 180.0(5)
Al1 Al2 Ni1 3_555 . . 61.668(11)
Al1 Al2 Ni1 3_555 . 2_555 61.668(15)
Al1 Al2 Ni1 3_555 . 3_555 0.0(5)
Al1 Al2 Ni1 3_555 . 4_554 118.332(11)
Al1 Al2 Ni1 3_555 . 5_554 118.332(15)
Al1 Al2 Ni1 3_555 . 6_554 180.0(5)
Al1 Al2 Ni2 3_555 . . 0
Al1 Al2 Sc1 3_555 . 4_554 64.810(12)
Al1 Al2 Sc1 3_555 . 4_564 116.732(16)
Al1 Al2 Sc1 3_555 . 4_664 64.810(14)
Al1 Al2 Sc1 3_555 . 10_555 115.190(14)
Al1 Al2 Sc1 3_555 . 10_655 63.268(16)
Al1 Al2 Sc1 3_555 . 10_665 115.190(12)
Al1 Al2 Al1 4_554 . 5_554 61.668(8)
Al1 Al2 Al1 4_554 . 6_554 61.668(11)
Al1 Al2 Ni1 4_554 . . 180.0(5)
Al1 Al2 Ni1 4_554 . 2_555 118.332(8)
Al1 Al2 Ni1 4_554 . 3_555 118.332(11)
Al1 Al2 Ni1 4_554 . 4_554 0.0(5)
Al1 Al2 Ni1 4_554 . 5_554 61.668(8)
Al1 Al2 Ni1 4_554 . 6_554 61.668(11)
Al1 Al2 Ni2 4_554 . . 0
Al1 Al2 Sc1 4_554 . 4_554 63.268(15)
Al1 Al2 Sc1 4_554 . 4_564 115.190(14)
Al1 Al2 Sc1 4_554 . 4_664 115.190(12)
Al1 Al2 Sc1 4_554 . 10_555 64.810(12)
Al1 Al2 Sc1 4_554 . 10_655 64.810(14)
Al1 Al2 Sc1 4_554 . 10_665 116.732(15)
Al1 Al2 Al1 5_554 . 6_554 61.668(15)
Al1 Al2 Ni1 5_554 . . 118.332(8)
Al1 Al2 Ni1 5_554 . 2_555 180.0(5)
Al1 Al2 Ni1 5_554 . 3_555 118.332(15)
Al1 Al2 Ni1 5_554 . 4_554 61.668(8)
Al1 Al2 Ni1 5_554 . 5_554 0.0(5)
Al1 Al2 Ni1 5_554 . 6_554 61.668(15)
Al1 Al2 Ni2 5_554 . . 0
Al1 Al2 Sc1 5_554 . 4_554 115.190(16)
Al1 Al2 Sc1 5_554 . 4_564 115.190(17)
Al1 Al2 Sc1 5_554 . 4_664 63.268(15)
Al1 Al2 Sc1 5_554 . 10_555 116.732(15)
Al1 Al2 Sc1 5_554 . 10_655 64.810(17)
Al1 Al2 Sc1 5_554 . 10_665 64.810(16)
Al1 Al2 Ni1 6_554 . . 118.332(11)
Al1 Al2 Ni1 6_554 . 2_555 118.332(15)
Al1 Al2 Ni1 6_554 . 3_555 180.0(5)
Al1 Al2 Ni1 6_554 . 4_554 61.668(11)
Al1 Al2 Ni1 6_554 . 5_554 61.668(15)
Al1 Al2 Ni1 6_554 . 6_554 0.0(5)
Al1 Al2 Ni2 6_554 . . 0
Al1 Al2 Sc1 6_554 . 4_554 115.190(12)
Al1 Al2 Sc1 6_554 . 4_564 63.268(16)
Al1 Al2 Sc1 6_554 . 4_664 115.190(14)
Al1 Al2 Sc1 6_554 . 10_555 64.810(14)
Al1 Al2 Sc1 6_554 . 10_655 116.732(16)
Al1 Al2 Sc1 6_554 . 10_665 64.810(12)
Ni1 Al2 Ni1 . . 2_555 61.668(8)
Ni1 Al2 Ni1 . . 3_555 61.668(11)
Ni1 Al2 Ni1 . . 4_554 180.0(5)
Ni1 Al2 Ni1 . . 5_554 118.332(8)
Ni1 Al2 Ni1 . . 6_554 118.332(11)
Ni1 Al2 Ni2 . . . 0
Ni1 Al2 Sc1 . . 4_554 116.732(15)
Ni1 Al2 Sc1 . . 4_564 64.810(14)
Ni1 Al2 Sc1 . . 4_664 64.810(12)
Ni1 Al2 Sc1 . . 10_555 115.190(12)
Ni1 Al2 Sc1 . . 10_655 115.190(14)
Ni1 Al2 Sc1 . . 10_665 63.268(15)
Ni1 Al2 Ni1 2_555 . 3_555 61.668(15)
Ni1 Al2 Ni1 2_555 . 4_554 118.332(8)
Ni1 Al2 Ni1 2_555 . 5_554 180.0(5)
Ni1 Al2 Ni1 2_555 . 6_554 118.332(15)
Ni1 Al2 Ni2 2_555 . . 0
Ni1 Al2 Sc1 2_555 . 4_554 64.810(16)
Ni1 Al2 Sc1 2_555 . 4_564 64.810(17)
Ni1 Al2 Sc1 2_555 . 4_664 116.732(15)
Ni1 Al2 Sc1 2_555 . 10_555 63.268(15)
Ni1 Al2 Sc1 2_555 . 10_655 115.190(17)
Ni1 Al2 Sc1 2_555 . 10_665 115.190(16)
Ni1 Al2 Ni1 3_555 . 4_554 118.332(11)
Ni1 Al2 Ni1 3_555 . 5_554 118.332(15)
Ni1 Al2 Ni1 3_555 . 6_554 180.0(5)
Ni1 Al2 Ni2 3_555 . . 0
Ni1 Al2 Sc1 3_555 . 4_554 64.810(12)
Ni1 Al2 Sc1 3_555 . 4_564 116.732(16)
Ni1 Al2 Sc1 3_555 . 4_664 64.810(14)
Ni1 Al2 Sc1 3_555 . 10_555 115.190(14)
Ni1 Al2 Sc1 3_555 . 10_655 63.268(16)
Ni1 Al2 Sc1 3_555 . 10_665 115.190(12)
Ni1 Al2 Ni1 4_554 . 5_554 61.668(8)
Ni1 Al2 Ni1 4_554 . 6_554 61.668(11)
Ni1 Al2 Ni2 4_554 . . 0
Ni1 Al2 Sc1 4_554 . 4_554 63.268(15)
Ni1 Al2 Sc1 4_554 . 4_564 115.190(14)
Ni1 Al2 Sc1 4_554 . 4_664 115.190(12)
Ni1 Al2 Sc1 4_554 . 10_555 64.810(12)
Ni1 Al2 Sc1 4_554 . 10_655 64.810(14)
Ni1 Al2 Sc1 4_554 . 10_665 116.732(15)
Ni1 Al2 Ni1 5_554 . 6_554 61.668(15)
Ni1 Al2 Ni2 5_554 . . 0
Ni1 Al2 Sc1 5_554 . 4_554 115.190(16)
Ni1 Al2 Sc1 5_554 . 4_564 115.190(17)
Ni1 Al2 Sc1 5_554 . 4_664 63.268(15)
Ni1 Al2 Sc1 5_554 . 10_555 116.732(15)
Ni1 Al2 Sc1 5_554 . 10_655 64.810(17)
Ni1 Al2 Sc1 5_554 . 10_665 64.810(16)
Ni1 Al2 Ni2 6_554 . . 0
Ni1 Al2 Sc1 6_554 . 4_554 115.190(12)
Ni1 Al2 Sc1 6_554 . 4_564 63.268(16)
Ni1 Al2 Sc1 6_554 . 4_664 115.190(14)
Ni1 Al2 Sc1 6_554 . 10_555 64.810(14)
Ni1 Al2 Sc1 6_554 . 10_655 116.732(16)
Ni1 Al2 Sc1 6_554 . 10_665 64.810(12)
Ni2 Al2 Sc1 . . 4_554 0
Ni2 Al2 Sc1 . . 4_564 0
Ni2 Al2 Sc1 . . 4_664 0
Ni2 Al2 Sc1 . . 10_555 0
Ni2 Al2 Sc1 . . 10_655 0
Ni2 Al2 Sc1 . . 10_665 0
Sc1 Al2 Sc1 4_554 . 4_564 117.301(5)
Sc1 Al2 Sc1 4_554 . 4_664 117.301(5)
Sc1 Al2 Sc1 4_554 . 10_555 62.699(5)
Sc1 Al2 Sc1 4_554 . 10_655 62.699(5)
Sc1 Al2 Sc1 4_554 . 10_665 180.0(5)
Sc1 Al2 Sc1 4_564 . 4_664 117.301(5)
Sc1 Al2 Sc1 4_564 . 10_555 62.699(5)
Sc1 Al2 Sc1 4_564 . 10_655 180.0(5)
Sc1 Al2 Sc1 4_564 . 10_665 62.699(5)
Sc1 Al2 Sc1 4_664 . 10_555 180.0(5)
Sc1 Al2 Sc1 4_664 . 10_655 62.699(5)
Sc1 Al2 Sc1 4_664 . 10_665 62.699(5)
Sc1 Al2 Sc1 10_555 . 10_655 117.301(5)
Sc1 Al2 Sc1 10_555 . 10_665 117.301(5)
Sc1 Al2 Sc1 10_655 . 10_665 117.301(5)
Al1 Ni1 Al1 . . 2_555 0
Al1 Ni1 Al1 . . 2_665 0
Al1 Ni1 Al1 . . 3_555 0
Al1 Ni1 Al1 . . 3_565 0
Al1 Ni1 Al2 . . . 0
Al1 Ni1 Al2 . . 4_555 0
Al1 Ni1 Ni1 . . 2_555 0
Al1 Ni1 Ni1 . . 2_665 0
Al1 Ni1 Ni1 . . 3_555 0
Al1 Ni1 Ni1 . . 3_565 0
Al1 Ni1 Ni2 . . . 0
Al1 Ni1 Ni2 . . 4_555 0
Al1 Ni1 Sc1 . . . 0
Al1 Ni1 Sc1 . . 4_564 0
Al1 Ni1 Sc1 . . 4_664 0
Al1 Ni1 Sc1 . . 7_456 0
Al1 Ni1 Sc1 . . 7_556 0
Al1 Ni1 Sc1 . . 10_665 0
Al1 Ni1 Al1 2_555 . 2_665 180.0(5)
Al1 Ni1 Al1 2_555 . 3_555 60.000(19)
Al1 Ni1 Al1 2_555 . 3_565 120.00(2)
Al1 Ni1 Al2 2_555 . . 59.166(8)
Al1 Ni1 Al2 2_555 . 4_555 59.166(8)
Al1 Ni1 Ni1 2_555 . 2_555 0.0(5)
Al1 Ni1 Ni1 2_555 . 2_665 180.0(5)
Al1 Ni1 Ni1 2_555 . 3_555 60.000(19)
Al1 Ni1 Ni1 2_555 . 3_565 120.00(2)
Al1 Ni1 Ni2 2_555 . . 59.166(8)
Al1 Ni1 Ni2 2_555 . 4_555 59.166(8)
Al1 Ni1 Sc1 2_555 . . 115.441(8)
Al1 Ni1 Sc1 2_555 . 4_564 64.221(12)
Al1 Ni1 Sc1 2_555 . 4_664 114.876(18)
Al1 Ni1 Sc1 2_555 . 7_456 64.221(12)
Al1 Ni1 Sc1 2_555 . 7_556 114.876(18)
Al1 Ni1 Sc1 2_555 . 10_665 115.441(8)
Al1 Ni1 Al1 2_665 . 3_555 120.00(2)
Al1 Ni1 Al1 2_665 . 3_565 60.000(19)
Al1 Ni1 Al2 2_665 . . 120.834(7)
Al1 Ni1 Al2 2_665 . 4_555 120.834(7)
Al1 Ni1 Ni1 2_665 . 2_555 180.0(5)
Al1 Ni1 Ni1 2_665 . 2_665 0.0(5)
Al1 Ni1 Ni1 2_665 . 3_555 120.00(2)
Al1 Ni1 Ni1 2_665 . 3_565 60.000(19)
Al1 Ni1 Ni2 2_665 . . 120.834(7)
Al1 Ni1 Ni2 2_665 . 4_555 120.834(7)
Al1 Ni1 Sc1 2_665 . . 64.559(9)
Al1 Ni1 Sc1 2_665 . 4_564 115.779(19)
Al1 Ni1 Sc1 2_665 . 4_664 65.124(12)
Al1 Ni1 Sc1 2_665 . 7_456 115.779(19)
Al1 Ni1 Sc1 2_665 . 7_556 65.124(12)
Al1 Ni1 Sc1 2_665 . 10_665 64.559(9)
Al1 Ni1 Al1 3_555 . 3_565 180.0(5)
Al1 Ni1 Al2 3_555 . . 59.166(10)
Al1 Ni1 Al2 3_555 . 4_555 59.166(10)
Al1 Ni1 Ni1 3_555 . 2_555 60.000(19)
Al1 Ni1 Ni1 3_555 . 2_665 120.00(2)
Al1 Ni1 Ni1 3_555 . 3_555 0.0(5)
Al1 Ni1 Ni1 3_555 . 3_565 180.0(5)
Al1 Ni1 Ni2 3_555 . . 59.166(10)
Al1 Ni1 Ni2 3_555 . 4_555 59.166(10)
Al1 Ni1 Sc1 3_555 . . 115.441(11)
Al1 Ni1 Sc1 3_555 . 4_564 114.876(12)
Al1 Ni1 Sc1 3_555 . 4_664 64.221(13)
Al1 Ni1 Sc1 3_555 . 7_456 114.876(12)
Al1 Ni1 Sc1 3_555 . 7_556 64.221(13)
Al1 Ni1 Sc1 3_555 . 10_665 115.441(11)
Al1 Ni1 Al2 3_565 . . 120.834(11)
Al1 Ni1 Al2 3_565 . 4_555 120.834(11)
Al1 Ni1 Ni1 3_565 . 2_555 120.00(2)
Al1 Ni1 Ni1 3_565 . 2_665 60.000(19)
Al1 Ni1 Ni1 3_565 . 3_555 180.0(5)
Al1 Ni1 Ni1 3_565 . 3_565 0.0(5)
Al1 Ni1 Ni2 3_565 . . 120.834(11)
Al1 Ni1 Ni2 3_565 . 4_555 120.834(11)
Al1 Ni1 Sc1 3_565 . . 64.559(10)
Al1 Ni1 Sc1 3_565 . 4_564 65.124(13)
Al1 Ni1 Sc1 3_565 . 4_664 115.779(12)
Al1 Ni1 Sc1 3_565 . 7_456 65.124(13)
Al1 Ni1 Sc1 3_565 . 7_556 115.779(12)
Al1 Ni1 Sc1 3_565 . 10_665 64.559(10)
Al2 Ni1 Al2 . . 4_555 107.424(15)
Al2 Ni1 Ni1 . . 2_555 59.166(8)
Al2 Ni1 Ni1 . . 2_665 120.834(7)
Al2 Ni1 Ni1 . . 3_555 59.166(10)
Al2 Ni1 Ni1 . . 3_565 120.834(11)
Al2 Ni1 Ni2 . . . 0.0(5)
Al2 Ni1 Ni2 . . 4_555 107.424(15)
Al2 Ni1 Sc1 . . . 173.451(16)
Al2 Ni1 Sc1 . . 4_564 65.032(9)
Al2 Ni1 Sc1 . . 4_664 65.032(11)
Al2 Ni1 Sc1 . . 7_456 114.354(11)
Al2 Ni1 Sc1 . . 7_556 114.354(18)
Al2 Ni1 Sc1 . . 10_665 66.027(7)
Al2 Ni1 Ni1 4_555 . 2_555 59.166(8)
Al2 Ni1 Ni1 4_555 . 2_665 120.834(7)
Al2 Ni1 Ni1 4_555 . 3_555 59.166(10)
Al2 Ni1 Ni1 4_555 . 3_565 120.834(11)
Al2 Ni1 Ni2 4_555 . . 107.424(15)
Al2 Ni1 Ni2 4_555 . 4_555 0.0(5)
Al2 Ni1 Sc1 4_555 . . 66.027(7)
Al2 Ni1 Sc1 4_555 . 4_564 114.354(11)
Al2 Ni1 Sc1 4_555 . 4_664 114.354(18)
Al2 Ni1 Sc1 4_555 . 7_456 65.032(9)
Al2 Ni1 Sc1 4_555 . 7_556 65.032(11)
Al2 Ni1 Sc1 4_555 . 10_665 173.451(16)
Ni1 Ni1 Ni1 2_555 . 2_665 180.0(5)
Ni1 Ni1 Ni1 2_555 . 3_555 60.000(19)
Ni1 Ni1 Ni1 2_555 . 3_565 120.00(2)
Ni1 Ni1 Ni2 2_555 . . 59.166(8)
Ni1 Ni1 Ni2 2_555 . 4_555 59.166(8)
Ni1 Ni1 Sc1 2_555 . . 115.441(8)
Ni1 Ni1 Sc1 2_555 . 4_564 64.221(12)
Ni1 Ni1 Sc1 2_555 . 4_664 114.876(18)
Ni1 Ni1 Sc1 2_555 . 7_456 64.221(12)
Ni1 Ni1 Sc1 2_555 . 7_556 114.876(18)
Ni1 Ni1 Sc1 2_555 . 10_665 115.441(8)
Ni1 Ni1 Ni1 2_665 . 3_555 120.00(2)
Ni1 Ni1 Ni1 2_665 . 3_565 60.000(19)
Ni1 Ni1 Ni2 2_665 . . 120.834(7)
Ni1 Ni1 Ni2 2_665 . 4_555 120.834(7)
Ni1 Ni1 Sc1 2_665 . . 64.559(9)
Ni1 Ni1 Sc1 2_665 . 4_564 115.779(19)
Ni1 Ni1 Sc1 2_665 . 4_664 65.124(12)
Ni1 Ni1 Sc1 2_665 . 7_456 115.779(19)
Ni1 Ni1 Sc1 2_665 . 7_556 65.124(12)
Ni1 Ni1 Sc1 2_665 . 10_665 64.559(9)
Ni1 Ni1 Ni1 3_555 . 3_565 180.0(5)
Ni1 Ni1 Ni2 3_555 . . 59.166(10)
Ni1 Ni1 Ni2 3_555 . 4_555 59.166(10)
Ni1 Ni1 Sc1 3_555 . . 115.441(11)
Ni1 Ni1 Sc1 3_555 . 4_564 114.876(12)
Ni1 Ni1 Sc1 3_555 . 4_664 64.221(13)
Ni1 Ni1 Sc1 3_555 . 7_456 114.876(12)
Ni1 Ni1 Sc1 3_555 . 7_556 64.221(13)
Ni1 Ni1 Sc1 3_555 . 10_665 115.441(11)
Ni1 Ni1 Ni2 3_565 . . 120.834(11)
Ni1 Ni1 Ni2 3_565 . 4_555 120.834(11)
Ni1 Ni1 Sc1 3_565 . . 64.559(10)
Ni1 Ni1 Sc1 3_565 . 4_564 65.124(13)
Ni1 Ni1 Sc1 3_565 . 4_664 115.779(12)
Ni1 Ni1 Sc1 3_565 . 7_456 65.124(13)
Ni1 Ni1 Sc1 3_565 . 7_556 115.779(12)
Ni1 Ni1 Sc1 3_565 . 10_665 64.559(10)
Ni2 Ni1 Ni2 . . 4_555 107.424(15)
Ni2 Ni1 Sc1 . . . 173.451(16)
Ni2 Ni1 Sc1 . . 4_564 65.032(9)
Ni2 Ni1 Sc1 . . 4_664 65.032(11)
Ni2 Ni1 Sc1 . . 7_456 114.354(11)
Ni2 Ni1 Sc1 . . 7_556 114.354(18)
Ni2 Ni1 Sc1 . . 10_665 66.027(7)
Ni2 Ni1 Sc1 4_555 . . 66.027(7)
Ni2 Ni1 Sc1 4_555 . 4_564 114.354(11)
Ni2 Ni1 Sc1 4_555 . 4_664 114.354(18)
Ni2 Ni1 Sc1 4_555 . 7_456 65.032(9)
Ni2 Ni1 Sc1 4_555 . 7_556 65.032(11)
Ni2 Ni1 Sc1 4_555 . 10_665 173.451(16)
Sc1 Ni1 Sc1 . . 4_564 116.971(17)
Sc1 Ni1 Sc1 . . 4_664 116.971(12)
Sc1 Ni1 Sc1 . . 7_456 63.552(11)
Sc1 Ni1 Sc1 . . 7_556 63.553(10)
Sc1 Ni1 Sc1 . . 10_665 120.523(17)
Sc1 Ni1 Sc1 4_564 . 4_664 117.644(16)
Sc1 Ni1 Sc1 4_564 . 7_456 62.347(17)
Sc1 Ni1 Sc1 4_564 . 7_556 179.058(15)
Sc1 Ni1 Sc1 4_564 . 10_665 63.552(11)
Sc1 Ni1 Sc1 4_664 . 7_456 179.057(15)
Sc1 Ni1 Sc1 4_664 . 7_556 62.347(17)
Sc1 Ni1 Sc1 4_664 . 10_665 63.553(10)
Sc1 Ni1 Sc1 7_456 . 7_556 117.644(16)
Sc1 Ni1 Sc1 7_456 . 10_665 116.971(17)
Sc1 Ni1 Sc1 7_556 . 10_665 116.971(12)
Al1 Ni2 Al1 . . 2_555 61.668(8)
Al1 Ni2 Al1 . . 3_555 61.668(11)
Al1 Ni2 Al1 . . 4_554 180.0(5)
Al1 Ni2 Al1 . . 5_554 118.332(8)
Al1 Ni2 Al1 . . 6_554 118.332(11)
Al1 Ni2 Al2 . . . 0
Al1 Ni2 Ni1 . . . 0.0(5)
Al1 Ni2 Ni1 . . 2_555 61.668(8)
Al1 Ni2 Ni1 . . 3_555 61.668(11)
Al1 Ni2 Ni1 . . 4_554 180.0(5)
Al1 Ni2 Ni1 . . 5_554 118.332(8)
Al1 Ni2 Ni1 . . 6_554 118.332(11)
Al1 Ni2 Sc1 . . 4_554 116.732(15)
Al1 Ni2 Sc1 . . 4_564 64.810(14)
Al1 Ni2 Sc1 . . 4_664 64.810(12)
Al1 Ni2 Sc1 . . 10_555 115.190(12)
Al1 Ni2 Sc1 . . 10_655 115.190(14)
Al1 Ni2 Sc1 . . 10_665 63.268(15)
Al1 Ni2 Al1 2_555 . 3_555 61.668(15)
Al1 Ni2 Al1 2_555 . 4_554 118.332(8)
Al1 Ni2 Al1 2_555 . 5_554 180.0(5)
Al1 Ni2 Al1 2_555 . 6_554 118.332(15)
Al1 Ni2 Al2 2_555 . . 0
Al1 Ni2 Ni1 2_555 . . 61.668(8)
Al1 Ni2 Ni1 2_555 . 2_555 0.0(5)
Al1 Ni2 Ni1 2_555 . 3_555 61.668(15)
Al1 Ni2 Ni1 2_555 . 4_554 118.332(8)
Al1 Ni2 Ni1 2_555 . 5_554 180.0(5)
Al1 Ni2 Ni1 2_555 . 6_554 118.332(15)
Al1 Ni2 Sc1 2_555 . 4_554 64.810(16)
Al1 Ni2 Sc1 2_555 . 4_564 64.810(17)
Al1 Ni2 Sc1 2_555 . 4_664 116.732(15)
Al1 Ni2 Sc1 2_555 . 10_555 63.268(15)
Al1 Ni2 Sc1 2_555 . 10_655 115.190(17)
Al1 Ni2 Sc1 2_555 . 10_665 115.190(16)
Al1 Ni2 Al1 3_555 . 4_554 118.332(11)
Al1 Ni2 Al1 3_555 . 5_554 118.332(15)
Al1 Ni2 Al1 3_555 . 6_554 180.0(5)
Al1 Ni2 Al2 3_555 . . 0
Al1 Ni2 Ni1 3_555 . . 61.668(11)
Al1 Ni2 Ni1 3_555 . 2_555 61.668(15)
Al1 Ni2 Ni1 3_555 . 3_555 0.0(5)
Al1 Ni2 Ni1 3_555 . 4_554 118.332(11)
Al1 Ni2 Ni1 3_555 . 5_554 118.332(15)
Al1 Ni2 Ni1 3_555 . 6_554 180.0(5)
Al1 Ni2 Sc1 3_555 . 4_554 64.810(12)
Al1 Ni2 Sc1 3_555 . 4_564 116.732(16)
Al1 Ni2 Sc1 3_555 . 4_664 64.810(14)
Al1 Ni2 Sc1 3_555 . 10_555 115.190(14)
Al1 Ni2 Sc1 3_555 . 10_655 63.268(16)
Al1 Ni2 Sc1 3_555 . 10_665 115.190(12)
Al1 Ni2 Al1 4_554 . 5_554 61.668(8)
Al1 Ni2 Al1 4_554 . 6_554 61.668(11)
Al1 Ni2 Al2 4_554 . . 0
Al1 Ni2 Ni1 4_554 . . 180.0(5)
Al1 Ni2 Ni1 4_554 . 2_555 118.332(8)
Al1 Ni2 Ni1 4_554 . 3_555 118.332(11)
Al1 Ni2 Ni1 4_554 . 4_554 0.0(5)
Al1 Ni2 Ni1 4_554 . 5_554 61.668(8)
Al1 Ni2 Ni1 4_554 . 6_554 61.668(11)
Al1 Ni2 Sc1 4_554 . 4_554 63.268(15)
Al1 Ni2 Sc1 4_554 . 4_564 115.190(14)
Al1 Ni2 Sc1 4_554 . 4_664 115.190(12)
Al1 Ni2 Sc1 4_554 . 10_555 64.810(12)
Al1 Ni2 Sc1 4_554 . 10_655 64.810(14)
Al1 Ni2 Sc1 4_554 . 10_665 116.732(15)
Al1 Ni2 Al1 5_554 . 6_554 61.668(15)
Al1 Ni2 Al2 5_554 . . 0
Al1 Ni2 Ni1 5_554 . . 118.332(8)
Al1 Ni2 Ni1 5_554 . 2_555 180.0(5)
Al1 Ni2 Ni1 5_554 . 3_555 118.332(15)
Al1 Ni2 Ni1 5_554 . 4_554 61.668(8)
Al1 Ni2 Ni1 5_554 . 5_554 0.0(5)
Al1 Ni2 Ni1 5_554 . 6_554 61.668(15)
Al1 Ni2 Sc1 5_554 . 4_554 115.190(16)
Al1 Ni2 Sc1 5_554 . 4_564 115.190(17)
Al1 Ni2 Sc1 5_554 . 4_664 63.268(15)
Al1 Ni2 Sc1 5_554 . 10_555 116.732(15)
Al1 Ni2 Sc1 5_554 . 10_655 64.810(17)
Al1 Ni2 Sc1 5_554 . 10_665 64.810(16)
Al1 Ni2 Al2 6_554 . . 0
Al1 Ni2 Ni1 6_554 . . 118.332(11)
Al1 Ni2 Ni1 6_554 . 2_555 118.332(15)
Al1 Ni2 Ni1 6_554 . 3_555 180.0(5)
Al1 Ni2 Ni1 6_554 . 4_554 61.668(11)
Al1 Ni2 Ni1 6_554 . 5_554 61.668(15)
Al1 Ni2 Ni1 6_554 . 6_554 0.0(5)
Al1 Ni2 Sc1 6_554 . 4_554 115.190(12)
Al1 Ni2 Sc1 6_554 . 4_564 63.268(16)
Al1 Ni2 Sc1 6_554 . 4_664 115.190(14)
Al1 Ni2 Sc1 6_554 . 10_555 64.810(14)
Al1 Ni2 Sc1 6_554 . 10_655 116.732(16)
Al1 Ni2 Sc1 6_554 . 10_665 64.810(12)
Al2 Ni2 Ni1 . . . 0
Al2 Ni2 Ni1 . . 2_555 0
Al2 Ni2 Ni1 . . 3_555 0
Al2 Ni2 Ni1 . . 4_554 0
Al2 Ni2 Ni1 . . 5_554 0
Al2 Ni2 Ni1 . . 6_554 0
Al2 Ni2 Sc1 . . 4_554 0
Al2 Ni2 Sc1 . . 4_564 0
Al2 Ni2 Sc1 . . 4_664 0
Al2 Ni2 Sc1 . . 10_555 0
Al2 Ni2 Sc1 . . 10_655 0
Al2 Ni2 Sc1 . . 10_665 0
Ni1 Ni2 Ni1 . . 2_555 61.668(8)
Ni1 Ni2 Ni1 . . 3_555 61.668(11)
Ni1 Ni2 Ni1 . . 4_554 180.0(5)
Ni1 Ni2 Ni1 . . 5_554 118.332(8)
Ni1 Ni2 Ni1 . . 6_554 118.332(11)
Ni1 Ni2 Sc1 . . 4_554 116.732(15)
Ni1 Ni2 Sc1 . . 4_564 64.810(14)
Ni1 Ni2 Sc1 . . 4_664 64.810(12)
Ni1 Ni2 Sc1 . . 10_555 115.190(12)
Ni1 Ni2 Sc1 . . 10_655 115.190(14)
Ni1 Ni2 Sc1 . . 10_665 63.268(15)
Ni1 Ni2 Ni1 2_555 . 3_555 61.668(15)
Ni1 Ni2 Ni1 2_555 . 4_554 118.332(8)
Ni1 Ni2 Ni1 2_555 . 5_554 180.0(5)
Ni1 Ni2 Ni1 2_555 . 6_554 118.332(15)
Ni1 Ni2 Sc1 2_555 . 4_554 64.810(16)
Ni1 Ni2 Sc1 2_555 . 4_564 64.810(17)
Ni1 Ni2 Sc1 2_555 . 4_664 116.732(15)
Ni1 Ni2 Sc1 2_555 . 10_555 63.268(15)
Ni1 Ni2 Sc1 2_555 . 10_655 115.190(17)
Ni1 Ni2 Sc1 2_555 . 10_665 115.190(16)
Ni1 Ni2 Ni1 3_555 . 4_554 118.332(11)
Ni1 Ni2 Ni1 3_555 . 5_554 118.332(15)
Ni1 Ni2 Ni1 3_555 . 6_554 180.0(5)
Ni1 Ni2 Sc1 3_555 . 4_554 64.810(12)
Ni1 Ni2 Sc1 3_555 . 4_564 116.732(16)
Ni1 Ni2 Sc1 3_555 . 4_664 64.810(14)
Ni1 Ni2 Sc1 3_555 . 10_555 115.190(14)
Ni1 Ni2 Sc1 3_555 . 10_655 63.268(16)
Ni1 Ni2 Sc1 3_555 . 10_665 115.190(12)
Ni1 Ni2 Ni1 4_554 . 5_554 61.668(8)
Ni1 Ni2 Ni1 4_554 . 6_554 61.668(11)
Ni1 Ni2 Sc1 4_554 . 4_554 63.268(15)
Ni1 Ni2 Sc1 4_554 . 4_564 115.190(14)
Ni1 Ni2 Sc1 4_554 . 4_664 115.190(12)
Ni1 Ni2 Sc1 4_554 . 10_555 64.810(12)
Ni1 Ni2 Sc1 4_554 . 10_655 64.810(14)
Ni1 Ni2 Sc1 4_554 . 10_665 116.732(15)
Ni1 Ni2 Ni1 5_554 . 6_554 61.668(15)
Ni1 Ni2 Sc1 5_554 . 4_554 115.190(16)
Ni1 Ni2 Sc1 5_554 . 4_564 115.190(17)
Ni1 Ni2 Sc1 5_554 . 4_664 63.268(15)
Ni1 Ni2 Sc1 5_554 . 10_555 116.732(15)
Ni1 Ni2 Sc1 5_554 . 10_655 64.810(17)
Ni1 Ni2 Sc1 5_554 . 10_665 64.810(16)
Ni1 Ni2 Sc1 6_554 . 4_554 115.190(12)
Ni1 Ni2 Sc1 6_554 . 4_564 63.268(16)
Ni1 Ni2 Sc1 6_554 . 4_664 115.190(14)
Ni1 Ni2 Sc1 6_554 . 10_555 64.810(14)
Ni1 Ni2 Sc1 6_554 . 10_655 116.732(16)
Ni1 Ni2 Sc1 6_554 . 10_665 64.810(12)
Sc1 Ni2 Sc1 4_554 . 4_564 117.301(5)
Sc1 Ni2 Sc1 4_554 . 4_664 117.301(5)
Sc1 Ni2 Sc1 4_554 . 10_555 62.699(5)
Sc1 Ni2 Sc1 4_554 . 10_655 62.699(5)
Sc1 Ni2 Sc1 4_554 . 10_665 180.0(5)
Sc1 Ni2 Sc1 4_564 . 4_664 117.301(5)
Sc1 Ni2 Sc1 4_564 . 10_555 62.699(5)
Sc1 Ni2 Sc1 4_564 . 10_655 180.0(5)
Sc1 Ni2 Sc1 4_564 . 10_665 62.699(5)
Sc1 Ni2 Sc1 4_664 . 10_555 180.0(5)
Sc1 Ni2 Sc1 4_664 . 10_655 62.699(5)
Sc1 Ni2 Sc1 4_664 . 10_665 62.699(5)
Sc1 Ni2 Sc1 10_555 . 10_655 117.301(5)
Sc1 Ni2 Sc1 10_555 . 10_665 117.301(5)
Sc1 Ni2 Sc1 10_655 . 10_665 117.301(5)
Al1 Sc1 Al1 . . 2_665 50.883(14)
Al1 Sc1 Al1 . . 3_565 50.883(15)
Al1 Sc1 Al1 . . 4_565 116.448(9)
Al1 Sc1 Al1 . . 4_665 116.447(12)
Al1 Sc1 Al1 . . 5_555 94.816(11)
Al1 Sc1 Al1 . . 5_565 144.989(19)
Al1 Sc1 Al1 . . 6_555 94.816(7)
Al1 Sc1 Al1 . . 6_665 144.988(16)
Al1 Sc1 Al2 . . 4_555 50.706(9)
Al1 Sc1 Al2 . . 4_565 95.764(17)
Al1 Sc1 Al2 . . 4_665 95.764(16)
Al1 Sc1 Ni1 . . . 0.0(5)
Al1 Sc1 Ni1 . . 2_665 50.883(14)
Al1 Sc1 Ni1 . . 3_565 50.883(15)
Al1 Sc1 Ni1 . . 4_565 116.448(9)
Al1 Sc1 Ni1 . . 4_665 116.447(12)
Al1 Sc1 Ni1 . . 5_555 94.816(11)
Al1 Sc1 Ni1 . . 5_565 144.989(19)
Al1 Sc1 Ni1 . . 6_555 94.816(7)
Al1 Sc1 Ni1 . . 6_665 144.988(16)
Al1 Sc1 Ni2 . . 4_555 50.706(9)
Al1 Sc1 Ni2 . . 4_565 95.764(17)
Al1 Sc1 Ni2 . . 4_665 95.764(16)
Al1 Sc1 Sc1 . . 7_456 59.195(14)
Al1 Sc1 Sc1 . . 7_556 59.195(16)
Al1 Sc1 Sc1 . . 7_566 101.13(2)
Al1 Sc1 Sc1 . . 10_666 150.261(10)
Al1 Sc1 Al1 2_665 . 3_565 50.883(18)
Al1 Sc1 Al1 2_665 . 4_565 144.989(19)
Al1 Sc1 Al1 2_665 . 4_665 94.816(11)
Al1 Sc1 Al1 2_665 . 5_555 116.447(16)
Al1 Sc1 Al1 2_665 . 5_565 116.448(13)
Al1 Sc1 Al1 2_665 . 6_555 144.988(17)
Al1 Sc1 Al1 2_665 . 6_665 94.816(9)
Al1 Sc1 Al2 2_665 . 4_555 95.764(18)
Al1 Sc1 Al2 2_665 . 4_565 95.764(19)
Al1 Sc1 Al2 2_665 . 4_665 50.706(9)
Al1 Sc1 Ni1 2_665 . . 50.883(14)
Al1 Sc1 Ni1 2_665 . 2_665 0.0(5)
Al1 Sc1 Ni1 2_665 . 3_565 50.883(18)
Al1 Sc1 Ni1 2_665 . 4_565 144.989(19)
Al1 Sc1 Ni1 2_665 . 4_665 94.816(11)
Al1 Sc1 Ni1 2_665 . 5_555 116.447(16)
Al1 Sc1 Ni1 2_665 . 5_565 116.448(13)
Al1 Sc1 Ni1 2_665 . 6_555 144.988(17)
Al1 Sc1 Ni1 2_665 . 6_665 94.816(9)
Al1 Sc1 Ni2 2_665 . 4_555 95.764(18)
Al1 Sc1 Ni2 2_665 . 4_565 95.764(19)
Al1 Sc1 Ni2 2_665 . 4_665 50.706(9)
Al1 Sc1 Sc1 2_665 . 7_456 101.13(2)
Al1 Sc1 Sc1 2_665 . 7_556 59.195(18)
Al1 Sc1 Sc1 2_665 . 7_566 59.195(17)
Al1 Sc1 Sc1 2_665 . 10_666 150.261(10)
Al1 Sc1 Al1 3_565 . 4_565 94.816(11)
Al1 Sc1 Al1 3_565 . 4_665 144.988(18)
Al1 Sc1 Al1 3_565 . 5_555 144.988(16)
Al1 Sc1 Al1 3_565 . 5_565 94.816(10)
Al1 Sc1 Al1 3_565 . 6_555 116.448(12)
Al1 Sc1 Al1 3_565 . 6_665 116.448(9)
Al1 Sc1 Al2 3_565 . 4_555 95.764(16)
Al1 Sc1 Al2 3_565 . 4_565 50.706(10)
Al1 Sc1 Al2 3_565 . 4_665 95.764(17)
Al1 Sc1 Ni1 3_565 . . 50.883(15)
Al1 Sc1 Ni1 3_565 . 2_665 50.883(18)
Al1 Sc1 Ni1 3_565 . 3_565 0.0(5)
Al1 Sc1 Ni1 3_565 . 4_565 94.816(11)
Al1 Sc1 Ni1 3_565 . 4_665 144.988(18)
Al1 Sc1 Ni1 3_565 . 5_555 144.988(16)
Al1 Sc1 Ni1 3_565 . 5_565 94.816(10)
Al1 Sc1 Ni1 3_565 . 6_555 116.448(12)
Al1 Sc1 Ni1 3_565 . 6_665 116.448(9)
Al1 Sc1 Ni2 3_565 . 4_555 95.764(16)
Al1 Sc1 Ni2 3_565 . 4_565 50.706(10)
Al1 Sc1 Ni2 3_565 . 4_665 95.764(17)
Al1 Sc1 Sc1 3_565 . 7_456 59.195(15)
Al1 Sc1 Sc1 3_565 . 7_556 101.13(2)
Al1 Sc1 Sc1 3_565 . 7_566 59.195(14)
Al1 Sc1 Sc1 3_565 . 10_666 150.261(11)
Al1 Sc1 Al1 4_565 . 4_665 117.64(2)
Al1 Sc1 Al1 4_565 . 5_555 95.629(19)
Al1 Sc1 Al1 4_565 . 5_565 51.559(12)
Al1 Sc1 Al1 4_565 . 6_555 49.752(13)
Al1 Sc1 Al1 4_565 . 6_665 95.629(18)
Al1 Sc1 Al2 4_565 . 4_555 94.463(9)
Al1 Sc1 Al2 4_565 . 4_565 50.158(7)
Al1 Sc1 Al2 4_565 . 4_665 145.150(16)
Al1 Sc1 Ni1 4_565 . . 116.448(9)
Al1 Sc1 Ni1 4_565 . 2_665 144.989(19)
Al1 Sc1 Ni1 4_565 . 3_565 94.816(11)
Al1 Sc1 Ni1 4_565 . 4_565 0.0(5)
Al1 Sc1 Ni1 4_565 . 4_665 117.64(2)
Al1 Sc1 Ni1 4_565 . 5_555 95.629(19)
Al1 Sc1 Ni1 4_565 . 5_565 51.559(12)
Al1 Sc1 Ni1 4_565 . 6_555 49.752(13)
Al1 Sc1 Ni1 4_565 . 6_665 95.629(18)
Al1 Sc1 Ni2 4_565 . 4_555 94.463(9)
Al1 Sc1 Ni2 4_565 . 4_565 50.158(7)
Al1 Sc1 Ni2 4_565 . 4_665 145.150(16)
Al1 Sc1 Sc1 4_565 . 7_456 57.253(11)
Al1 Sc1 Sc1 4_565 . 7_556 149.709(14)
Al1 Sc1 Sc1 4_565 . 7_566 99.960(10)
Al1 Sc1 Sc1 4_565 . 10_666 58.826(12)
Al1 Sc1 Al1 4_665 . 5_555 49.752(11)
Al1 Sc1 Al1 4_665 . 5_565 95.629(19)
Al1 Sc1 Al1 4_665 . 6_555 95.629(18)
Al1 Sc1 Al1 4_665 . 6_665 51.559(13)
Al1 Sc1 Al2 4_665 . 4_555 94.463(9)
Al1 Sc1 Al2 4_665 . 4_565 145.150(17)
Al1 Sc1 Al2 4_665 . 4_665 50.158(4)
Al1 Sc1 Ni1 4_665 . . 116.447(12)
Al1 Sc1 Ni1 4_665 . 2_665 94.816(11)
Al1 Sc1 Ni1 4_665 . 3_565 144.988(18)
Al1 Sc1 Ni1 4_665 . 4_565 117.64(2)
Al1 Sc1 Ni1 4_665 . 4_665 0.0(5)
Al1 Sc1 Ni1 4_665 . 5_555 49.752(11)
Al1 Sc1 Ni1 4_665 . 5_565 95.629(19)
Al1 Sc1 Ni1 4_665 . 6_555 95.629(18)
Al1 Sc1 Ni1 4_665 . 6_665 51.559(13)
Al1 Sc1 Ni2 4_665 . 4_555 94.463(9)
Al1 Sc1 Ni2 4_665 . 4_565 145.150(17)
Al1 Sc1 Ni2 4_665 . 4_665 50.158(4)
Al1 Sc1 Sc1 4_665 . 7_456 149.709(13)
Al1 Sc1 Sc1 4_665 . 7_556 57.253(12)
Al1 Sc1 Sc1 4_665 . 7_566 99.960(9)
Al1 Sc1 Sc1 4_665 . 10_666 58.827(12)
Al1 Sc1 Al1 5_555 . 5_565 117.64(2)
Al1 Sc1 Al1 5_555 . 6_555 51.559(14)
Al1 Sc1 Al1 5_555 . 6_665 95.629(17)
Al1 Sc1 Al2 5_555 . 4_555 50.158(6)
Al1 Sc1 Al2 5_555 . 4_565 145.150(17)
Al1 Sc1 Al2 5_555 . 4_665 94.463(9)
Al1 Sc1 Ni1 5_555 . . 94.816(11)
Al1 Sc1 Ni1 5_555 . 2_665 116.447(16)
Al1 Sc1 Ni1 5_555 . 3_565 144.988(16)
Al1 Sc1 Ni1 5_555 . 4_565 95.629(19)
Al1 Sc1 Ni1 5_555 . 4_665 49.752(11)
Al1 Sc1 Ni1 5_555 . 5_555 0.0(5)
Al1 Sc1 Ni1 5_555 . 5_565 117.64(2)
Al1 Sc1 Ni1 5_555 . 6_555 51.559(14)
Al1 Sc1 Ni1 5_555 . 6_665 95.629(17)
Al1 Sc1 Ni2 5_555 . 4_555 50.158(6)
Al1 Sc1 Ni2 5_555 . 4_565 145.150(17)
Al1 Sc1 Ni2 5_555 . 4_665 94.463(9)
Al1 Sc1 Sc1 5_555 . 7_456 99.960(10)
Al1 Sc1 Sc1 5_555 . 7_556 57.253(13)
Al1 Sc1 Sc1 5_555 . 7_566 149.709(13)
Al1 Sc1 Sc1 5_555 . 10_666 58.827(13)
Al1 Sc1 Al1 5_565 . 6_555 95.629(17)
Al1 Sc1 Al1 5_565 . 6_665 49.752(14)
Al1 Sc1 Al2 5_565 . 4_555 145.150(16)
Al1 Sc1 Al2 5_565 . 4_565 50.158(8)
Al1 Sc1 Al2 5_565 . 4_665 94.463(9)
Al1 Sc1 Ni1 5_565 . . 144.989(19)
Al1 Sc1 Ni1 5_565 . 2_665 116.448(13)
Al1 Sc1 Ni1 5_565 . 3_565 94.816(10)
Al1 Sc1 Ni1 5_565 . 4_565 51.559(12)
Al1 Sc1 Ni1 5_565 . 4_665 95.629(19)
Al1 Sc1 Ni1 5_565 . 5_555 117.64(2)
Al1 Sc1 Ni1 5_565 . 5_565 0.0(5)
Al1 Sc1 Ni1 5_565 . 6_555 95.629(17)
Al1 Sc1 Ni1 5_565 . 6_665 49.752(14)
Al1 Sc1 Ni2 5_565 . 4_555 145.150(16)
Al1 Sc1 Ni2 5_565 . 4_565 50.158(8)
Al1 Sc1 Ni2 5_565 . 4_665 94.463(9)
Al1 Sc1 Sc1 5_565 . 7_456 99.960(11)
Al1 Sc1 Sc1 5_565 . 7_556 149.710(14)
Al1 Sc1 Sc1 5_565 . 7_566 57.253(12)
Al1 Sc1 Sc1 5_565 . 10_666 58.826(13)
Al1 Sc1 Al1 6_555 . 6_665 117.64(2)
Al1 Sc1 Al2 6_555 . 4_555 50.158(5)
Al1 Sc1 Al2 6_555 . 4_565 94.463(11)
Al1 Sc1 Al2 6_555 . 4_665 145.149(17)
Al1 Sc1 Ni1 6_555 . . 94.816(7)
Al1 Sc1 Ni1 6_555 . 2_665 144.988(17)
Al1 Sc1 Ni1 6_555 . 3_565 116.448(12)
Al1 Sc1 Ni1 6_555 . 4_565 49.752(13)
Al1 Sc1 Ni1 6_555 . 4_665 95.629(18)
Al1 Sc1 Ni1 6_555 . 5_555 51.559(14)
Al1 Sc1 Ni1 6_555 . 5_565 95.629(17)
Al1 Sc1 Ni1 6_555 . 6_555 0.0(5)
Al1 Sc1 Ni1 6_555 . 6_665 117.64(2)
Al1 Sc1 Ni2 6_555 . 4_555 50.158(5)
Al1 Sc1 Ni2 6_555 . 4_565 94.463(11)
Al1 Sc1 Ni2 6_555 . 4_665 145.149(17)
Al1 Sc1 Sc1 6_555 . 7_456 57.253(13)
Al1 Sc1 Sc1 6_555 . 7_556 99.960(11)
Al1 Sc1 Sc1 6_555 . 7_566 149.710(14)
Al1 Sc1 Sc1 6_555 . 10_666 58.826(12)
Al1 Sc1 Al2 6_665 . 4_555 145.149(17)
Al1 Sc1 Al2 6_665 . 4_565 94.463(10)
Al1 Sc1 Al2 6_665 . 4_665 50.158(8)
Al1 Sc1 Ni1 6_665 . . 144.988(16)
Al1 Sc1 Ni1 6_665 . 2_665 94.816(9)
Al1 Sc1 Ni1 6_665 . 3_565 116.448(9)
Al1 Sc1 Ni1 6_665 . 4_565 95.629(18)
Al1 Sc1 Ni1 6_665 . 4_665 51.559(13)
Al1 Sc1 Ni1 6_665 . 5_555 95.629(17)
Al1 Sc1 Ni1 6_665 . 5_565 49.752(14)
Al1 Sc1 Ni1 6_665 . 6_555 117.64(2)
Al1 Sc1 Ni1 6_665 . 6_665 0.0(5)
Al1 Sc1 Ni2 6_665 . 4_555 145.149(17)
Al1 Sc1 Ni2 6_665 . 4_565 94.463(10)
Al1 Sc1 Ni2 6_665 . 4_665 50.158(8)
Al1 Sc1 Sc1 6_665 . 7_456 149.710(15)
Al1 Sc1 Sc1 6_665 . 7_556 99.960(12)
Al1 Sc1 Sc1 6_665 . 7_566 57.253(11)
Al1 Sc1 Sc1 6_665 . 10_666 58.826(12)
Al2 Sc1 Al2 4_555 . 4_565 117.301(7)
Al2 Sc1 Al2 4_555 . 4_665 117.301(7)
Al2 Sc1 Ni1 4_555 . . 50.706(9)
Al2 Sc1 Ni1 4_555 . 2_665 95.764(18)
Al2 Sc1 Ni1 4_555 . 3_565 95.764(16)
Al2 Sc1 Ni1 4_555 . 4_565 94.463(9)
Al2 Sc1 Ni1 4_555 . 4_665 94.463(9)
Al2 Sc1 Ni1 4_555 . 5_555 50.158(6)
Al2 Sc1 Ni1 4_555 . 5_565 145.150(16)
Al2 Sc1 Ni1 4_555 . 6_555 50.158(5)
Al2 Sc1 Ni1 4_555 . 6_665 145.149(17)
Al2 Sc1 Ni2 4_555 . 4_555 0.0(5)
Al2 Sc1 Ni2 4_555 . 4_565 117.301(7)
Al2 Sc1 Ni2 4_555 . 4_665 117.301(7)
Al2 Sc1 Sc1 4_555 . 7_456 58.650(4)
Al2 Sc1 Sc1 4_555 . 7_556 58.650(4)
Al2 Sc1 Sc1 4_555 . 7_566 151.84(3)
Al2 Sc1 Sc1 4_555 . 10_666 99.556(13)
Al2 Sc1 Al2 4_565 . 4_665 117.301(7)
Al2 Sc1 Ni1 4_565 . . 95.764(17)
Al2 Sc1 Ni1 4_565 . 2_665 95.764(19)
Al2 Sc1 Ni1 4_565 . 3_565 50.706(10)
Al2 Sc1 Ni1 4_565 . 4_565 50.158(7)
Al2 Sc1 Ni1 4_565 . 4_665 145.150(17)
Al2 Sc1 Ni1 4_565 . 5_555 145.150(17)
Al2 Sc1 Ni1 4_565 . 5_565 50.158(8)
Al2 Sc1 Ni1 4_565 . 6_555 94.463(11)
Al2 Sc1 Ni1 4_565 . 6_665 94.463(10)
Al2 Sc1 Ni2 4_565 . 4_555 117.301(7)
Al2 Sc1 Ni2 4_565 . 4_565 0.0(5)
Al2 Sc1 Ni2 4_565 . 4_665 117.301(7)
Al2 Sc1 Sc1 4_565 . 7_456 58.651(4)
Al2 Sc1 Sc1 4_565 . 7_556 151.84(3)
Al2 Sc1 Sc1 4_565 . 7_566 58.651(4)
Al2 Sc1 Sc1 4_565 . 10_666 99.556(13)
Al2 Sc1 Ni1 4_665 . . 95.764(16)
Al2 Sc1 Ni1 4_665 . 2_665 50.706(9)
Al2 Sc1 Ni1 4_665 . 3_565 95.764(17)
Al2 Sc1 Ni1 4_665 . 4_565 145.150(16)
Al2 Sc1 Ni1 4_665 . 4_665 50.158(4)
Al2 Sc1 Ni1 4_665 . 5_555 94.463(9)
Al2 Sc1 Ni1 4_665 . 5_565 94.463(9)
Al2 Sc1 Ni1 4_665 . 6_555 145.149(17)
Al2 Sc1 Ni1 4_665 . 6_665 50.158(8)
Al2 Sc1 Ni2 4_665 . 4_555 117.301(7)
Al2 Sc1 Ni2 4_665 . 4_565 117.301(7)
Al2 Sc1 Ni2 4_665 . 4_665 0.0(5)
Al2 Sc1 Sc1 4_665 . 7_456 151.84(3)
Al2 Sc1 Sc1 4_665 . 7_556 58.650(4)
Al2 Sc1 Sc1 4_665 . 7_566 58.650(4)
Al2 Sc1 Sc1 4_665 . 10_666 99.556(13)
Ni1 Sc1 Ni1 . . 2_665 50.883(14)
Ni1 Sc1 Ni1 . . 3_565 50.883(15)
Ni1 Sc1 Ni1 . . 4_565 116.448(9)
Ni1 Sc1 Ni1 . . 4_665 116.447(12)
Ni1 Sc1 Ni1 . . 5_555 94.816(11)
Ni1 Sc1 Ni1 . . 5_565 144.989(19)
Ni1 Sc1 Ni1 . . 6_555 94.816(7)
Ni1 Sc1 Ni1 . . 6_665 144.988(16)
Ni1 Sc1 Ni2 . . 4_555 50.706(9)
Ni1 Sc1 Ni2 . . 4_565 95.764(17)
Ni1 Sc1 Ni2 . . 4_665 95.764(16)
Ni1 Sc1 Sc1 . . 7_456 59.195(14)
Ni1 Sc1 Sc1 . . 7_556 59.195(16)
Ni1 Sc1 Sc1 . . 7_566 101.13(2)
Ni1 Sc1 Sc1 . . 10_666 150.261(10)
Ni1 Sc1 Ni1 2_665 . 3_565 50.883(18)
Ni1 Sc1 Ni1 2_665 . 4_565 144.989(19)
Ni1 Sc1 Ni1 2_665 . 4_665 94.816(11)
Ni1 Sc1 Ni1 2_665 . 5_555 116.447(16)
Ni1 Sc1 Ni1 2_665 . 5_565 116.448(13)
Ni1 Sc1 Ni1 2_665 . 6_555 144.988(17)
Ni1 Sc1 Ni1 2_665 . 6_665 94.816(9)
Ni1 Sc1 Ni2 2_665 . 4_555 95.764(18)
Ni1 Sc1 Ni2 2_665 . 4_565 95.764(19)
Ni1 Sc1 Ni2 2_665 . 4_665 50.706(9)
Ni1 Sc1 Sc1 2_665 . 7_456 101.13(2)
Ni1 Sc1 Sc1 2_665 . 7_556 59.195(18)
Ni1 Sc1 Sc1 2_665 . 7_566 59.195(17)
Ni1 Sc1 Sc1 2_665 . 10_666 150.261(10)
Ni1 Sc1 Ni1 3_565 . 4_565 94.816(11)
Ni1 Sc1 Ni1 3_565 . 4_665 144.988(18)
Ni1 Sc1 Ni1 3_565 . 5_555 144.988(16)
Ni1 Sc1 Ni1 3_565 . 5_565 94.816(10)
Ni1 Sc1 Ni1 3_565 . 6_555 116.448(12)
Ni1 Sc1 Ni1 3_565 . 6_665 116.448(9)
Ni1 Sc1 Ni2 3_565 . 4_555 95.764(16)
Ni1 Sc1 Ni2 3_565 . 4_565 50.706(10)
Ni1 Sc1 Ni2 3_565 . 4_665 95.764(17)
Ni1 Sc1 Sc1 3_565 . 7_456 59.195(15)
Ni1 Sc1 Sc1 3_565 . 7_556 101.13(2)
Ni1 Sc1 Sc1 3_565 . 7_566 59.195(14)
Ni1 Sc1 Sc1 3_565 . 10_666 150.261(11)
Ni1 Sc1 Ni1 4_565 . 4_665 117.64(2)
Ni1 Sc1 Ni1 4_565 . 5_555 95.629(19)
Ni1 Sc1 Ni1 4_565 . 5_565 51.559(12)
Ni1 Sc1 Ni1 4_565 . 6_555 49.752(13)
Ni1 Sc1 Ni1 4_565 . 6_665 95.629(18)
Ni1 Sc1 Ni2 4_565 . 4_555 94.463(9)
Ni1 Sc1 Ni2 4_565 . 4_565 50.158(7)
Ni1 Sc1 Ni2 4_565 . 4_665 145.150(16)
Ni1 Sc1 Sc1 4_565 . 7_456 57.253(11)
Ni1 Sc1 Sc1 4_565 . 7_556 149.709(14)
Ni1 Sc1 Sc1 4_565 . 7_566 99.960(10)
Ni1 Sc1 Sc1 4_565 . 10_666 58.826(12)
Ni1 Sc1 Ni1 4_665 . 5_555 49.752(11)
Ni1 Sc1 Ni1 4_665 . 5_565 95.629(19)
Ni1 Sc1 Ni1 4_665 . 6_555 95.629(18)
Ni1 Sc1 Ni1 4_665 . 6_665 51.559(13)
Ni1 Sc1 Ni2 4_665 . 4_555 94.463(9)
Ni1 Sc1 Ni2 4_665 . 4_565 145.150(17)
Ni1 Sc1 Ni2 4_665 . 4_665 50.158(4)
Ni1 Sc1 Sc1 4_665 . 7_456 149.709(13)
Ni1 Sc1 Sc1 4_665 . 7_556 57.253(12)
Ni1 Sc1 Sc1 4_665 . 7_566 99.960(9)
Ni1 Sc1 Sc1 4_665 . 10_666 58.827(12)
Ni1 Sc1 Ni1 5_555 . 5_565 117.64(2)
Ni1 Sc1 Ni1 5_555 . 6_555 51.559(14)
Ni1 Sc1 Ni1 5_555 . 6_665 95.629(17)
Ni1 Sc1 Ni2 5_555 . 4_555 50.158(6)
Ni1 Sc1 Ni2 5_555 . 4_565 145.150(17)
Ni1 Sc1 Ni2 5_555 . 4_665 94.463(9)
Ni1 Sc1 Sc1 5_555 . 7_456 99.960(10)
Ni1 Sc1 Sc1 5_555 . 7_556 57.253(13)
Ni1 Sc1 Sc1 5_555 . 7_566 149.709(13)
Ni1 Sc1 Sc1 5_555 . 10_666 58.827(13)
Ni1 Sc1 Ni1 5_565 . 6_555 95.629(17)
Ni1 Sc1 Ni1 5_565 . 6_665 49.752(14)
Ni1 Sc1 Ni2 5_565 . 4_555 145.150(16)
Ni1 Sc1 Ni2 5_565 . 4_565 50.158(8)
Ni1 Sc1 Ni2 5_565 . 4_665 94.463(9)
Ni1 Sc1 Sc1 5_565 . 7_456 99.960(11)
Ni1 Sc1 Sc1 5_565 . 7_556 149.710(14)
Ni1 Sc1 Sc1 5_565 . 7_566 57.253(12)
Ni1 Sc1 Sc1 5_565 . 10_666 58.826(13)
Ni1 Sc1 Ni1 6_555 . 6_665 117.64(2)
Ni1 Sc1 Ni2 6_555 . 4_555 50.158(5)
Ni1 Sc1 Ni2 6_555 . 4_565 94.463(11)
Ni1 Sc1 Ni2 6_555 . 4_665 145.149(17)
Ni1 Sc1 Sc1 6_555 . 7_456 57.253(13)
Ni1 Sc1 Sc1 6_555 . 7_556 99.960(11)
Ni1 Sc1 Sc1 6_555 . 7_566 149.710(14)
Ni1 Sc1 Sc1 6_555 . 10_666 58.826(12)
Ni1 Sc1 Ni2 6_665 . 4_555 145.149(17)
Ni1 Sc1 Ni2 6_665 . 4_565 94.463(10)
Ni1 Sc1 Ni2 6_665 . 4_665 50.158(8)
Ni1 Sc1 Sc1 6_665 . 7_456 149.710(15)
Ni1 Sc1 Sc1 6_665 . 7_556 99.960(12)
Ni1 Sc1 Sc1 6_665 . 7_566 57.253(11)
Ni1 Sc1 Sc1 6_665 . 10_666 58.826(12)
Ni2 Sc1 Ni2 4_555 . 4_565 117.301(7)
Ni2 Sc1 Ni2 4_555 . 4_665 117.301(7)
Ni2 Sc1 Sc1 4_555 . 7_456 58.650(4)
Ni2 Sc1 Sc1 4_555 . 7_556 58.650(4)
Ni2 Sc1 Sc1 4_555 . 7_566 151.84(3)
Ni2 Sc1 Sc1 4_555 . 10_666 99.556(13)
Ni2 Sc1 Ni2 4_565 . 4_665 117.301(7)
Ni2 Sc1 Sc1 4_565 . 7_456 58.651(4)
Ni2 Sc1 Sc1 4_565 . 7_556 151.84(3)
Ni2 Sc1 Sc1 4_565 . 7_566 58.651(4)
Ni2 Sc1 Sc1 4_565 . 10_666 99.556(13)
Ni2 Sc1 Sc1 4_665 . 7_456 151.84(3)
Ni2 Sc1 Sc1 4_665 . 7_556 58.650(4)
Ni2 Sc1 Sc1 4_665 . 7_566 58.650(4)
Ni2 Sc1 Sc1 4_665 . 10_666 99.556(13)
Sc1 Sc1 Sc1 7_456 . 7_556 110.321(14)
Sc1 Sc1 Sc1 7_456 . 7_566 110.321(14)
Sc1 Sc1 Sc1 7_456 . 10_666 108.608(17)
Sc1 Sc1 Sc1 7_556 . 7_566 110.321(14)
Sc1 Sc1 Sc1 7_556 . 10_666 108.608(17)
Sc1 Sc1 Sc1 7_566 . 10_666 108.608(17)

loop_
_geom_bond_atom_site_label_1
_geom_bond_atom_site_label_2
_geom_bond_site_symmetry_1
_geom_bond_site_symmetry_2
_geom_bond_distance
Al1 Al1 . 2_555 2.6096(4)
Al1 Al1 . 2_665 2.5241(4)
Al1 Al1 . 3_555 2.6096(6)
Al1 Al1 . 3_565 2.5241(6)
Al1 Al2 . . 2.5457(2)
Al1 Al2 . 4_555 2.5457(2)
Al1 Ni1 . . 0
Al1 Ni1 . 2_555 2.6096(4)
Al1 Ni1 . 2_665 2.5241(4)
Al1 Ni1 . 3_555 2.6096(6)
Al1 Ni1 . 3_565 2.5241(6)
Al1 Ni2 . . 2.5457(2)
Al1 Ni2 . 4_555 2.5457(2)
Al1 Sc1 . . 2.9378(6)
Al1 Sc1 . 4_564 3.0002(5)
Al1 Sc1 . 4_664 3.0002(5)
Al1 Sc1 . 7_456 3.0002(5)
Al1 Sc1 . 7_556 3.0002(5)
Al1 Sc1 . 10_665 2.9378(6)
Al2 Ni1 . . 2.5457(2)
Al2 Ni1 . 2_555 2.5457(2)
Al2 Ni1 . 3_555 2.5457(3)
Al2 Ni1 . 4_554 2.5457(2)
Al2 Ni1 . 5_554 2.5457(2)
Al2 Ni1 . 6_554 2.5457(3)
Al2 Ni2 . . 0
Al2 Sc1 . 4_554 3.00565(12)
Al2 Sc1 . 4_564 3.00565(12)
Al2 Sc1 . 4_664 3.00565(12)
Al2 Sc1 . 10_555 3.00565(12)
Al2 Sc1 . 10_655 3.00565(12)
Al2 Sc1 . 10_665 3.00565(12)
Ni1 Ni1 . 2_555 2.6096(4)
Ni1 Ni1 . 2_665 2.5241(4)
Ni1 Ni1 . 3_555 2.6096(6)
Ni1 Ni1 . 3_565 2.5241(6)
Ni1 Ni2 . . 2.5457(2)
Ni1 Ni2 . 4_555 2.5457(2)
Ni1 Sc1 . . 2.9378(6)
Ni1 Sc1 . 4_564 3.0002(5)
Ni1 Sc1 . 4_664 3.0002(5)
Ni1 Sc1 . 7_456 3.0002(5)
Ni1 Sc1 . 7_556 3.0002(5)
Ni1 Sc1 . 10_665 2.9378(6)
Ni2 Sc1 . 4_554 3.00565(12)
Ni2 Sc1 . 4_564 3.00565(12)
Ni2 Sc1 . 4_664 3.00565(12)
Ni2 Sc1 . 10_555 3.00565(12)
Ni2 Sc1 . 10_655 3.00565(12)
Ni2 Sc1 . 10_665 3.00565(12)
Sc1 Sc1 . 7_456 3.1274(3)
Sc1 Sc1 . 7_556 3.1274(3)
Sc1 Sc1 . 7_566 3.1274(3)
Sc1 Sc1 . 10_666 3.1060(10)
